data_7709048
loop_
_publ_author_name
'Zhang, Chengcheng'
'Qin, Yuanyuan'
'Duan, Lijuan'
'Wang, Lu'
'Wu, Yuewei'
'Guo, Yan'
'Song, Weiming'
'Liu, Xiangyu'

_publ_section_title
;
 pH-dependent formation of three porous In(III)-MOFs: framework diversity
 and selective gas adsorption
;
_journal_name_full 'Dalton Transactions'
_journal_paper_doi 10.1039/D1DT02935E
_journal_year 2022
_chemical_formula_moiety 'C26 H14 In N2 O8, C2 H8 N'
_chemical_formula_sum 'C28 H22 In N3 O8'
_chemical_formula_weight 643.30
_space_group_crystal_system monoclinic
_space_group_IT_number 15
_space_group_name_Hall '-C 2yc'
_space_group_name_H-M_alt 'C 1 2/c 1'
_atom_sites_solution_hydrogens mixed
_atom_sites_solution_primary dual
_audit_creation_date 2021-11-06
_audit_creation_method
;
Olex2 1.5
(compiled 2021.10.07 svn.r9718050b for OlexSys, GUI svn.r6410)
;
_audit_update_record
;
2021-11-08 deposited with the CCDC.	2021-12-07 downloaded from the CCDC.
;
_cell_angle_alpha 90
_cell_angle_beta 124.201(2)
_cell_angle_gamma 90
_cell_formula_units_Z 8
_cell_length_a 26.8733(11)
_cell_length_b 20.7854(8)
_cell_length_c 22.4567(9)
_cell_measurement_reflns_used 4801
_cell_measurement_temperature 193.00
_cell_measurement_theta_max 51.260
_cell_measurement_theta_min 2.583
_cell_volume 10374.5(8)
_computing_cell_refinement 'SAINT V8.38A (Bruker, 2018)'
_computing_data_reduction 'SAINT V8.38A (Bruker, 2018)'
_computing_molecular_graphics 'Olex2 1.5 (Dolomanov et al., 2009)'
_computing_publication_material 'Olex2 1.5 (Dolomanov et al., 2009)'
_computing_structure_refinement 'SHELXL 2018/3 (Sheldrick, 2015)'
_computing_structure_solution 'SHELXT  (Sheldrick, 2015)'
_diffrn_ambient_temperature 193.00
_diffrn_measured_fraction_theta_full 0.969
_diffrn_measured_fraction_theta_max 0.946
_diffrn_measurement_device_type 'BRUKER D8 VENTURE PHOTON II'
_diffrn_radiation_type GaK\a
_diffrn_radiation_wavelength 1.34139
_diffrn_reflns_av_unetI/netI 0.0645
_diffrn_reflns_Laue_measured_fraction_full 0.969
_diffrn_reflns_Laue_measured_fraction_max 0.946
_diffrn_reflns_limit_h_max 27
_diffrn_reflns_limit_h_min -33
_diffrn_reflns_limit_k_max 26
_diffrn_reflns_limit_k_min 0
_diffrn_reflns_limit_l_max 27
_diffrn_reflns_limit_l_min 0
_diffrn_reflns_number 17852
_diffrn_reflns_point_group_measured_fraction_full 0.969
_diffrn_reflns_point_group_measured_fraction_max 0.946
_diffrn_reflns_theta_full 53.594
_diffrn_reflns_theta_max 57.179
_diffrn_reflns_theta_min 2.532
_exptl_absorpt_coefficient_mu 2.641
_exptl_crystal_colour colourless
_exptl_crystal_colour_primary colourless
_exptl_crystal_density_diffrn 0.824
_exptl_crystal_description block
_exptl_crystal_F_000 2592
_exptl_crystal_size_max 0.12
_exptl_crystal_size_mid 0.11
_exptl_crystal_size_min 0.1
_refine_diff_density_max 1.476
_refine_diff_density_min -1.028
_refine_diff_density_rms 0.108
_refine_ls_extinction_method none
_refine_ls_goodness_of_fit_ref 1.075
_refine_ls_hydrogen_treatment constr
_refine_ls_matrix_type full
_refine_ls_number_parameters 433
_refine_ls_number_reflns 17852
_refine_ls_number_restraints 478
_refine_ls_restrained_S_all 1.084
_refine_ls_R_factor_all 0.1036
_refine_ls_R_factor_gt 0.0746
_refine_ls_shift/su_max 0.004
_refine_ls_shift/su_mean 0.000
_refine_ls_structure_factor_coef Fsqd
_refine_ls_weighting_details 'w=1/[\s^2^(Fo^2^)+(0.1478P)^2^+7.3594P] where P=(Fo^2^+2Fc^2^)/3'
_refine_ls_weighting_scheme calc
_refine_ls_wR_factor_gt 0.2224
_refine_ls_wR_factor_ref 0.2449
_reflns_Friedel_coverage 0.000
_reflns_number_gt 12038
_reflns_number_total 17852
_reflns_threshold_expression 'I > 2\s(I)'
_cod_data_source_file d1dt02935e2.cif
_cod_data_source_block znz6736_0m_5_sq
_cod_original_cell_volume 10374.5(7)
_cod_database_code 7709048
_shelx_shelxl_version_number 2018/3
_shelx_space_group_comment
;
The symmetry employed for this shelxl refinement is uniquely defined
by the following loop, which should always be used as a source of
symmetry information in preference to the above space-group names.
They are only intended as comments.
;
_shelx_estimated_absorpt_t_max 0.778
_shelx_estimated_absorpt_t_min 0.742
_olex2_refinement_description
;
1. Twinned data refinement
 Scales: 0.4344(14)
 0.5656(14)
2. Fixed Uiso
 At 1.2 times of:
  All C(H) groups, All N(H,H) groups
 At 1.5 times of:
  All C(H,H,H) groups
3. Restrained distances
 C18-C21
 1.51 with sigma of 0.001
 C26-N3 = N3-C26_$1
 1.47 with sigma of 0.02
 C28-N4 = N4-C29
 1.47 with sigma of 0.02
 C26-N3 = N3-C27
 1.47 with sigma of 0.02
 C26-C26_$1
 2.401 with sigma of 0.04
 C26-C27
 2.401 with sigma of 0.04
 C28-C29
 2.401 with sigma of 0.04
4. Uiso/Uaniso restraints and constraints
All non-hydrogen atoms have similar U: within 2A with sigma of 0.01 and sigma
for terminal atoms of 0.02 within 2A
Uanis(C26) \\sim Ueq, Uanis(N3) \\sim Ueq, Uanis(C27) \\sim Ueq, Uanis(C28)
\\sim Ueq, Uanis(N4) \\sim Ueq, Uanis(C29) \\sim Ueq: with sigma of 0.01 and
sigma for terminal atoms of 0.02
5. Rigid body (RIGU) restrains
 N3, C26, C27
 with sigma for 1-2 distances of 0.01 and sigma for 1-3 distances of 0.02
6. Same fragment restrains
{C19, C22A, C23A, C24A, N2A, C25A, C26A} sigma for 1-2: 0.02, 1-3: 0.04
as in
{C19, C22, C23, C24, N2, C25, C30}
7. Others
 Sof(C22A)=Sof(C23A)=Sof(H23A)=Sof(C24A)=Sof(H24A)=Sof(N2A)=Sof(C25A)=
 Sof(H25A)=Sof(C26A)=Sof(H26A)=1-FVAR(1)
 Sof(C22)=Sof(C23)=Sof(H23)=Sof(C24)=Sof(H24)=Sof(N2)=Sof(C25)=Sof(H25)=
 Sof(C30)=Sof(H30)=FVAR(1)
 Fixed Sof: N3(0.5) H3A(0.5) H3B(0.5) C26(0.5) H26B(0.5) H26C(0.5) H26D(0.5)
 C28(0.5) H28A(0.5) H28B(0.5) H28C(0.5) N4(0.5) H4A(0.5) H4B(0.5) C29(0.5)
 H29A(0.5) H29B(0.5) H29C(0.5) C27(0.5) H27A(0.5) H27B(0.5) H27C(0.5)
8.a Riding coordinates:
 C26(H26B,H26C,H26D), C29(H29A,H29B,H29C), C27(H27A,H27B,H27C)
8.b Secondary CH2 refined with riding coordinates:
 N3(H3A,H3B), N4(H4A,H4B)
8.c Aromatic/amide H refined with riding coordinates:
 C3(H3), C6(H6), C7(H7), C10(H10), C11(H11), C12(H12), C13(H13), C16(H16),
 C17(H17), C20(H20), C23(H23), C24(H24), C25(H25), C30(H30), C23A(H23A),
 C24A(H24A), C25A(H25A), C26A(H26A)
8.d Fitted hexagon refined as free rotating group:
 C22(C23,C24,N2,C25,C30)
8.e Idealised Me refined as rotating group:
 C28(H28A,H28B,H28C)
;
_platon_squeeze_void_probe_radius 1.20
_olex2_submission_special_instructions 'No special instructions were received'

loop_
_space_group_symop_operation_xyz
'x, y, z'
'-x, y, -z+1/2'
'x+1/2, y+1/2, z'
'-x+1/2, y+1/2, -z+1/2'
'-x, -y, -z'
'x, -y, z-1/2'
'-x+1/2, -y+1/2, -z'
'x+1/2, -y+1/2, z-1/2'

loop_
_atom_site_label
_atom_site_type_symbol
_atom_site_fract_x
_atom_site_fract_y
_atom_site_fract_z
_atom_site_U_iso_or_equiv
_atom_site_adp_type
_atom_site_occupancy
_atom_site_site_symmetry_order
_atom_site_calc_flag
_atom_site_refinement_flags_posn
_atom_site_refinement_flags_adp
_atom_site_refinement_flags_occupancy
_atom_site_disorder_assembly
_atom_site_disorder_group
In1 In 0.33030(2) 0.53217(2) 0.79627(3) 0.05303(19) Uani 1 1 d . . . . .
N1 N 0.5683(3) 0.5341(2) 0.6505(3) 0.0560(13) Uani 1 1 d . U . . .
O1 O 0.3257(2) 0.5521(3) 0.7008(3) 0.0668(12) Uani 1 1 d . U . . .
C1 C 0.2836(4) 0.5361(4) 0.6362(5) 0.0712(19) Uani 1 1 d . U . . .
O2 O 0.2318(3) 0.5257(4) 0.6164(4) 0.118(3) Uani 1 1 d . U . . .
C2 C 0.3017(4) 0.5346(4) 0.5835(4) 0.0683(18) Uani 1 1 d . U . . .
C3 C 0.3612(3) 0.5400(3) 0.6076(4) 0.0611(17) Uani 1 1 d . U . . .
H3 H 0.390279 0.547559 0.657344 0.073 Uiso 1 1 calc R U . . .
O3 O 0.3752(2) 0.5725(2) 0.4275(3) 0.0713(13) Uani 1 1 d . U . . .
O4 O 0.3395(3) 0.4725(2) 0.3974(3) 0.0694(13) Uani 1 1 d . U . . .
C4 C 0.3805(3) 0.5347(3) 0.5612(4) 0.0599(16) Uani 1 1 d . U . . .
O5 O 0.3429(2) 0.4261(2) 0.7724(3) 0.0681(13) Uani 1 1 d . U . . .
C5 C 0.3359(3) 0.5242(3) 0.4869(4) 0.0610(16) Uani 1 1 d . U . . .
O6 O 0.2608(3) 0.4577(2) 0.7630(3) 0.0756(14) Uani 1 1 d . U . . .
C6 C 0.2766(4) 0.5193(4) 0.4634(5) 0.080(2) Uani 1 1 d . U . . .
H6 H 0.246966 0.512910 0.413552 0.096 Uiso 1 1 calc R U . . .
C7 C 0.2586(4) 0.5234(4) 0.5113(4) 0.078(2) Uani 1 1 d . U . . .
H7 H 0.217506 0.518543 0.494190 0.094 Uiso 1 1 calc R U . . .
O7 O 0.2450(2) 0.1061(2) 0.7389(3) 0.0706(13) Uani 1 1 d . U . . .
C8 C 0.3521(3) 0.5250(4) 0.4337(4) 0.0616(17) Uani 1 1 d . U . . .
O8 O 0.1533(2) 0.1428(2) 0.6820(3) 0.0715(13) Uani 1 1 d . U . . .
C9 C 0.4453(3) 0.5354(3) 0.5911(4) 0.0561(15) Uani 1 1 d . U . . .
C10 C 0.4702(3) 0.4903(3) 0.5691(4) 0.0580(16) Uani 1 1 d . U . . .
H10 H 0.445150 0.459878 0.532673 0.070 Uiso 1 1 calc R U . . .
C11 C 0.5321(3) 0.4900(3) 0.6009(4) 0.0590(16) Uani 1 1 d . U . . .
H11 H 0.549075 0.457990 0.587361 0.071 Uiso 1 1 calc R U . . .
C12 C 0.5432(3) 0.5777(3) 0.6695(4) 0.0634(16) Uani 1 1 d . U . . .
H12 H 0.568300 0.609838 0.703325 0.076 Uiso 1 1 calc R U . . .
C13 C 0.4834(3) 0.5784(3) 0.6429(4) 0.0618(16) Uani 1 1 d . U . . .
H13 H 0.468220 0.608854 0.660543 0.074 Uiso 1 1 calc R U . . .
C14 C 0.2928(4) 0.4145(3) 0.7611(5) 0.0730(18) Uani 1 1 d . U . . .
C15 C 0.2714(4) 0.3474(3) 0.7468(5) 0.0737(18) Uani 1 1 d . U . . .
C16 C 0.3029(4) 0.2996(4) 0.7419(6) 0.095(2) Uani 1 1 d . U . . .
H16 H 0.338081 0.309220 0.743360 0.114 Uiso 1 1 calc R U . . .
C17 C 0.2828(4) 0.2328(4) 0.7344(6) 0.096(2) Uani 1 1 d . U . . .
H17 H 0.306743 0.198612 0.735523 0.115 Uiso 1 1 calc R U . . .
C18 C 0.2305(4) 0.2206(3) 0.7259(6) 0.086(2) Uani 1 1 d D U . . .
C20 C 0.2188(4) 0.3301(4) 0.7433(6) 0.107(3) Uani 1 1 d . U . . .
H20 H 0.197070 0.362619 0.749358 0.129 Uiso 1 1 calc R U . . .
C21 C 0.2078(4) 0.1523(3) 0.7149(5) 0.0728(18) Uani 1 1 d D U . . .
C19 C 0.1988(5) 0.2692(5) 0.7318(8) 0.122(3) Uani 1 1 d D U . . .
C22 C 0.1546(9) 0.2546(12) 0.7621(12) 0.178(5) Uani 0.564(16) 1 d DG U P A -1
C23 C 0.1704(7) 0.2202(11) 0.8234(12) 0.176(5) Uani 0.564(16) 1 d DG U P A -1
H23 H 0.211512 0.211374 0.859235 0.212 Uiso 0.564(16) 1 calc R U P A -1
C24 C 0.1260(10) 0.1989(10) 0.8325(12) 0.180(6) Uani 0.564(16) 1 d DG U P A -1
H24 H 0.136812 0.175390 0.874428 0.216 Uiso 0.564(16) 1 calc R U P A -1
N2 N 0.0659(8) 0.2118(11) 0.7801(13) 0.172(5) Uani 0.564(16) 1 d DG U P A -1
C25 C 0.0501(7) 0.2461(12) 0.7187(12) 0.189(6) Uani 0.564(16) 1 d DG U P A -1
H25 H 0.008940 0.255006 0.682938 0.227 Uiso 0.564(16) 1 calc R U P A -1
C30 C 0.0944(10) 0.2675(12) 0.7097(10) 0.185(6) Uani 0.564(16) 1 d DG U P A -1
H30 H 0.083638 0.290991 0.667743 0.222 Uiso 0.564(16) 1 calc R U P A -1
C22A C 0.1360(14) 0.2628(19) 0.733(2) 0.176(5) Uani 0.436(16) 1 d D U P A -2
C23A C 0.1395(16) 0.2189(18) 0.784(2) 0.177(5) Uani 0.436(16) 1 d D U P A -2
H23A H 0.175795 0.196430 0.817129 0.213 Uiso 0.436(16) 1 calc R U P A -2
C24A C 0.0878(17) 0.210(2) 0.786(3) 0.180(6) Uani 0.436(16) 1 d D U P A -2
H24A H 0.086450 0.174108 0.811470 0.216 Uiso 0.436(16) 1 calc R U P A -2
N2A N 0.0397(14) 0.2507(18) 0.751(2) 0.193(7) Uani 0.436(16) 1 d D U P A -2
C25A C 0.0391(14) 0.2976(19) 0.703(2) 0.194(7) Uani 0.436(16) 1 d D U P A -2
H25A H 0.002712 0.318357 0.667630 0.233 Uiso 0.436(16) 1 calc R U P A -2
C26A C 0.0938(14) 0.3121(17) 0.711(2) 0.187(6) Uani 0.436(16) 1 d D U P A -2
H26A H 0.101539 0.354058 0.700877 0.224 Uiso 0.436(16) 1 calc R U P A -2
N3 N 0.4907(17) 0.373(2) 0.719(2) 0.33(2) Uani 0.5 1 d D U P B -1
H3A H 0.475036 0.380252 0.672176 0.390 Uiso 0.5 1 calc R U P B -1
H3B H 0.500631 0.330375 0.728906 0.390 Uiso 0.5 1 calc R U P B -1
C26 C 0.4471(16) 0.390(4) 0.736(5) 0.34(2) Uani 0.5 1 d D U P B -1
H26B H 0.418638 0.354692 0.724210 0.515 Uiso 0.5 1 d R U P B -1
H26C H 0.425448 0.427522 0.706710 0.515 Uiso 0.5 1 d R U P B -1
H26D H 0.467408 0.400892 0.787330 0.515 Uiso 0.5 1 d R U P B -1
C28 C 0.5138(12) 0.3317(12) 1.0269(12) 0.150(9) Uani 0.5 1 d D U P . .
H28A H 0.488379 0.369680 1.015741 0.225 Uiso 0.5 1 calc R U P . .
H28B H 0.553706 0.345134 1.040139 0.225 Uiso 0.5 1 calc R U P . .
H28C H 0.517611 0.308297 1.067239 0.225 Uiso 0.5 1 calc R U P . .
N4 N 0.4883(11) 0.2926(11) 0.9682(12) 0.177(8) Uani 0.5 1 d D U P . .
H4A H 0.466848 0.263749 0.975725 0.212 Uiso 0.5 1 calc R U P . .
H4B H 0.519865 0.270107 0.974367 0.212 Uiso 0.5 1 calc R U P . .
C29 C 0.4503(15) 0.3049(14) 0.8912(14) 0.196(12) Uani 0.5 1 d D U P . .
H29A H 0.470432 0.311823 0.866515 0.294 Uiso 0.5 1 d R U P . .
H29B H 0.430842 0.344863 0.890935 0.294 Uiso 0.5 1 d R U P . .
H29C H 0.419862 0.271063 0.866415 0.294 Uiso 0.5 1 d R U P . .
C27 C 0.543(2) 0.413(3) 0.765(3) 0.31(2) Uani 0.5 1 d D U P B -1
H27A H 0.541502 0.432121 0.803734 0.471 Uiso 0.5 1 d R U P B -1
H27B H 0.544142 0.447451 0.735704 0.471 Uiso 0.5 1 d R U P B -1
H27C H 0.580122 0.387141 0.786264 0.471 Uiso 0.5 1 d R U P B -1

loop_
_atom_site_aniso_label
_atom_site_aniso_U_11
_atom_site_aniso_U_22
_atom_site_aniso_U_33
_atom_site_aniso_U_23
_atom_site_aniso_U_13
_atom_site_aniso_U_12
In1 0.0764(3) 0.0440(3) 0.0641(3) -0.00043(19) 0.0550(3) 0.0010(2)
N1 0.077(3) 0.044(3) 0.069(3) -0.006(2) 0.054(3) -0.002(2)
O1 0.082(3) 0.084(3) 0.058(3) -0.001(2) 0.053(3) 0.000(3)
C1 0.082(5) 0.090(5) 0.070(4) 0.003(4) 0.060(4) 0.001(4)
O2 0.090(4) 0.210(8) 0.086(4) -0.028(4) 0.069(4) -0.018(4)
C2 0.073(4) 0.091(5) 0.065(4) -0.002(3) 0.053(3) 0.000(3)
C3 0.069(4) 0.071(4) 0.061(4) -0.010(3) 0.047(3) -0.004(3)
O3 0.092(3) 0.072(3) 0.080(3) -0.005(3) 0.067(3) -0.005(3)
O4 0.098(4) 0.070(3) 0.070(3) -0.002(2) 0.066(3) -0.002(2)
C4 0.069(4) 0.064(4) 0.066(4) -0.008(3) 0.049(3) -0.003(3)
O5 0.096(4) 0.038(2) 0.087(3) -0.006(2) 0.061(3) -0.019(2)
C5 0.063(3) 0.078(4) 0.071(4) -0.010(3) 0.055(3) 0.004(3)
O6 0.090(4) 0.063(3) 0.088(4) -0.008(3) 0.059(3) -0.004(2)
C6 0.088(5) 0.100(5) 0.064(4) -0.015(4) 0.049(4) 0.000(4)
C7 0.078(4) 0.114(6) 0.064(4) -0.008(4) 0.052(4) -0.001(4)
O7 0.097(3) 0.043(2) 0.092(3) -0.002(2) 0.065(3) -0.010(2)
C8 0.076(4) 0.071(4) 0.066(4) 0.001(3) 0.057(3) 0.013(3)
O8 0.093(3) 0.053(3) 0.089(3) 0.014(2) 0.063(3) 0.004(2)
C9 0.075(4) 0.054(3) 0.064(4) 0.002(3) 0.054(3) -0.001(3)
C10 0.069(4) 0.051(3) 0.070(4) -0.010(3) 0.049(4) -0.005(3)
C11 0.078(4) 0.046(3) 0.075(4) -0.003(3) 0.057(4) 0.003(3)
C12 0.079(4) 0.055(3) 0.080(4) 0.002(3) 0.060(4) 0.007(3)
C13 0.076(4) 0.056(3) 0.069(4) -0.011(3) 0.051(3) -0.002(3)
C14 0.094(5) 0.050(3) 0.083(4) 0.004(3) 0.055(4) 0.002(3)
C15 0.101(4) 0.049(3) 0.106(5) 0.001(3) 0.079(4) -0.007(3)
C16 0.104(5) 0.059(4) 0.151(7) 0.003(4) 0.089(5) 0.000(4)
C17 0.101(5) 0.053(4) 0.157(7) -0.017(4) 0.087(5) -0.021(4)
C18 0.099(5) 0.055(4) 0.132(5) -0.003(4) 0.083(4) -0.011(3)
C20 0.097(5) 0.072(5) 0.168(7) -0.004(5) 0.083(5) -0.002(4)
C21 0.097(5) 0.047(3) 0.092(5) -0.006(3) 0.064(4) -0.017(3)
C19 0.111(5) 0.081(5) 0.200(7) -0.008(5) 0.102(5) -0.032(4)
C22 0.160(8) 0.144(8) 0.236(9) 0.009(8) 0.115(8) -0.010(7)
C23 0.166(9) 0.151(8) 0.236(10) 0.025(8) 0.127(8) -0.013(8)
C24 0.169(10) 0.158(9) 0.238(11) 0.016(9) 0.130(9) 0.001(9)
N2 0.164(9) 0.164(9) 0.233(10) 0.009(8) 0.140(8) 0.017(8)
C25 0.167(9) 0.167(9) 0.249(10) 0.009(9) 0.127(9) 0.005(9)
C30 0.160(9) 0.160(8) 0.248(10) 0.014(8) 0.122(8) -0.006(8)
C22A 0.157(8) 0.143(8) 0.236(9) 0.009(8) 0.116(8) -0.010(8)
C23A 0.165(9) 0.153(8) 0.237(10) 0.016(8) 0.126(8) -0.006(8)
C24A 0.169(9) 0.161(8) 0.237(10) 0.013(8) 0.131(9) 0.007(9)
N2A 0.178(10) 0.172(10) 0.243(11) 0.009(10) 0.128(9) 0.011(9)
C25A 0.169(10) 0.166(10) 0.255(11) 0.015(10) 0.124(9) -0.001(10)
C26A 0.160(9) 0.158(9) 0.251(10) 0.016(9) 0.121(9) -0.008(9)
N3 0.33(2) 0.33(2) 0.32(2) 0.006(12) 0.184(15) -0.010(12)
C26 0.35(3) 0.34(3) 0.34(3) -0.018(19) 0.189(19) 0.011(19)
C28 0.175(16) 0.130(14) 0.130(14) -0.055(11) 0.078(12) 0.017(12)
N4 0.183(12) 0.149(11) 0.174(12) -0.031(9) 0.086(9) 0.026(9)
C29 0.218(18) 0.120(15) 0.179(18) 0.005(15) 0.068(14) -0.010(15)
C27 0.34(3) 0.30(3) 0.30(3) 0.010(19) 0.18(2) -0.012(18)

loop_
_atom_type_symbol
_atom_type_description
_atom_type_scat_dispersion_real
_atom_type_scat_dispersion_imag
_atom_type_scat_source
C C 0.0137 0.0067 'International Tables Vol C Tables 4.2.6.8 and 6.1.1.4'
H H 0.0000 0.0000 'International Tables Vol C Tables 4.2.6.8 and 6.1.1.4'
In In 0.1167 3.9932 'International Tables Vol C Tables 4.2.6.8 and 6.1.1.4'
N N 0.0241 0.0134 'International Tables Vol C Tables 4.2.6.8 and 6.1.1.4'
O O 0.0389 0.0241 'International Tables Vol C Tables 4.2.6.8 and 6.1.1.4'

loop_
_geom_angle_atom_site_label_1
_geom_angle_atom_site_label_2
_geom_angle_atom_site_label_3
_geom_angle
_geom_angle_site_symmetry_1
_geom_angle_site_symmetry_3
_geom_angle_publ_flag
N1 In1 O5 81.56(18) 2_656 . ?
N1 In1 O7 136.93(17) 2_656 4_556 ?
N1 In1 O8 80.99(18) 2_656 4_556 ?
N1 In1 C21 108.4(2) 2_656 4_556 ?
O1 In1 N1 84.2(2) . 2_656 ?
O1 In1 O4 170.9(2) . 6_566 ?
O1 In1 O5 83.44(19) . . ?
O1 In1 O6 103.8(2) . . ?
O1 In1 O7 89.03(19) . 4_556 ?
O1 In1 O8 85.16(19) . 4_556 ?
O1 In1 C21 85.4(2) . 4_556 ?
O4 In1 N1 93.0(2) 6_566 2_656 ?
O4 In1 O5 104.77(18) 6_566 . ?
O4 In1 O6 84.2(2) 6_566 . ?
O4 In1 O7 87.05(19) 6_566 4_556 ?
O4 In1 O8 85.86(18) 6_566 4_556 ?
O4 In1 C21 87.2(2) 6_566 4_556 ?
O5 In1 O8 160.00(18) . 4_556 ?
O5 In1 C21 164.2(2) . 4_556 ?
O6 In1 N1 136.44(18) . 2_656 ?
O6 In1 O5 57.64(18) . . ?
O6 In1 O7 86.5(2) . 4_556 ?
O6 In1 O8 141.61(19) . 4_556 ?
O6 In1 C21 114.8(2) . 4_556 ?
O7 In1 O5 139.84(18) 4_556 . ?
O7 In1 O8 56.03(17) 4_556 4_556 ?
O7 In1 C21 28.5(2) 4_556 4_556 ?
O8 In1 C21 27.6(2) 4_556 4_556 ?
C11 N1 In1 121.2(4) . 2_656 ?
C12 N1 In1 120.9(5) . 2_656 ?
C12 N1 C11 117.8(6) . . ?
C1 O1 In1 127.3(5) . . ?
O1 C1 C2 115.0(7) . . ?
O2 C1 O1 124.0(7) . . ?
O2 C1 C2 120.9(8) . . ?
C3 C2 C1 120.4(7) . . ?
C3 C2 C7 119.7(7) . . ?
C7 C2 C1 119.8(7) . . ?
C2 C3 H3 118.8 . . ?
C2 C3 C4 122.3(7) . . ?
C4 C3 H3 118.8 . . ?
C8 O4 In1 122.7(4) . 6_565 ?
C3 C4 C5 117.7(6) . . ?
C3 C4 C9 119.8(7) . . ?
C5 C4 C9 122.4(6) . . ?
C14 O5 In1 87.1(4) . . ?
C4 C5 C8 120.6(6) . . ?
C6 C5 C4 119.5(6) . . ?
C6 C5 C8 119.6(7) . . ?
C14 O6 In1 92.7(5) . . ?
C5 C6 H6 119.2 . . ?
C5 C6 C7 121.7(8) . . ?
C7 C6 H6 119.2 . . ?
C2 C7 C6 119.1(8) . . ?
C2 C7 H7 120.4 . . ?
C6 C7 H7 120.4 . . ?
C21 O7 In1 91.6(4) . 4_546 ?
O3 C8 O4 125.9(6) . . ?
O3 C8 C5 120.0(6) . . ?
O4 C8 C5 114.1(6) . . ?
C21 O8 In1 90.6(4) . 4_546 ?
C10 C9 C4 120.8(6) . . ?
C13 C9 C4 121.5(6) . . ?
C13 C9 C10 117.7(6) . . ?
C9 C10 H10 120.2 . . ?
C11 C10 C9 119.5(7) . . ?
C11 C10 H10 120.2 . . ?
N1 C11 C10 121.5(6) . . ?
N1 C11 H11 119.3 . . ?
C10 C11 H11 119.3 . . ?
N1 C12 H12 118.3 . . ?
N1 C12 C13 123.4(7) . . ?
C13 C12 H12 118.3 . . ?
C9 C13 C12 119.9(6) . . ?
C9 C13 H13 120.0 . . ?
C12 C13 H13 120.0 . . ?
O5 C14 O6 122.4(7) . . ?
O5 C14 C15 118.0(7) . . ?
O6 C14 C15 119.5(7) . . ?
C16 C15 C14 122.0(7) . . ?
C16 C15 C20 117.5(7) . . ?
C20 C15 C14 120.3(7) . . ?
C15 C16 H16 120.0 . . ?
C15 C16 C17 120.0(8) . . ?
C17 C16 H16 120.0 . . ?
C16 C17 H17 120.4 . . ?
C18 C17 C16 119.2(8) . . ?
C18 C17 H17 120.4 . . ?
C17 C18 C21 119.9(7) . . ?
C17 C18 C19 120.5(6) . . ?
C19 C18 C21 119.4(7) . . ?
C15 C20 H20 119.1 . . ?
C19 C20 C15 121.8(9) . . ?
C19 C20 H20 119.1 . . ?
O7 C21 In1 59.9(3) . 4_546 ?
O7 C21 C18 119.6(7) . . ?
O8 C21 In1 61.8(3) . 4_546 ?
O8 C21 O7 121.5(5) . . ?
O8 C21 C18 118.9(7) . . ?
C18 C21 In1 176.6(6) . 4_546 ?
C18 C19 C22 121.3(11) . . ?
C18 C19 C22A 128.0(15) . . ?
C20 C19 C18 120.5(9) . . ?
C20 C19 C22 112.8(13) . . ?
C20 C19 C22A 111.3(16) . . ?
C23 C22 C19 126.7(14) . . ?
C23 C22 C30 120.0 . . ?
C30 C22 C19 111.7(14) . . ?
C22 C23 H23 120.0 . . ?
C24 C23 C22 120.0 . . ?
C24 C23 H23 120.0 . . ?
C23 C24 H24 120.0 . . ?
N2 C24 C23 120.0 . . ?
N2 C24 H24 120.0 . . ?
C25 N2 C24 120.0 . . ?
N2 C25 H25 120.0 . . ?
N2 C25 C30 120.0 . . ?
C30 C25 H25 120.0 . . ?
C22 C30 H30 120.0 . . ?
C25 C30 C22 120.0 . . ?
C25 C30 H30 120.0 . . ?
C23A C22A C19 116(2) . . ?
C26A C22A C19 123(2) . . ?
C26A C22A C23A 115(2) . . ?
C22A C23A H23A 120.6 . . ?
C24A C23A C22A 119(3) . . ?
C24A C23A H23A 120.6 . . ?
C23A C24A H24A 119.3 . . ?
N2A C24A C23A 121(3) . . ?
N2A C24A H24A 119.3 . . ?
C24A N2A C25A 118(2) . . ?
N2A C25A H25A 120.7 . . ?
C26A C25A N2A 119(3) . . ?
C26A C25A H25A 120.7 . . ?
C22A C26A C25A 118(3) . . ?
C22A C26A H26A 121.1 . . ?
C25A C26A H26A 121.1 . . ?
H3A N3 H3B 108.6 . . ?
C26 N3 H3A 110.5 . . ?
C26 N3 H3B 110.4 . . ?
C26 N3 C27 106(3) . . ?
C27 N3 H3A 110.5 . . ?
C27 N3 H3B 110.5 . . ?
N3 C26 H26B 111.2 . . ?
N3 C26 H26C 106.1 . . ?
N3 C26 H26D 111.1 . . ?
H26B C26 H26C 109.5 . . ?
H26B C26 H26D 109.5 . . ?
H26C C26 H26D 109.5 . . ?
H28A C28 H28B 109.5 . . ?
H28A C28 H28C 109.5 . . ?
H28B C28 H28C 109.5 . . ?
N4 C28 H28A 109.5 . . ?
N4 C28 H28B 109.5 . . ?
N4 C28 H28C 109.5 . . ?
C28 N4 H4A 104.0 . . ?
C28 N4 H4B 104.0 . . ?
C28 N4 C29 133(2) . . ?
H4A N4 H4B 105.4 . . ?
C29 N4 H4A 104.0 . . ?
C29 N4 H4B 104.0 . . ?
N4 C29 H29A 117.2 . . ?
N4 C29 H29B 99.9 . . ?
N4 C29 H29C 110.8 . . ?
H29A C29 H29B 109.5 . . ?
H29A C29 H29C 109.5 . . ?
H29B C29 H29C 109.5 . . ?
N3 C27 H27A 109.7 . . ?
N3 C27 H27B 108.9 . . ?
N3 C27 H27C 109.8 . . ?
H27A C27 H27B 109.5 . . ?
H27A C27 H27C 109.5 . . ?
H27B C27 H27C 109.4 . . ?

loop_
_geom_bond_atom_site_label_1
_geom_bond_atom_site_label_2
_geom_bond_distance
_geom_bond_site_symmetry_2
_geom_bond_publ_flag
In1 N1 2.280(6) 2_656 ?
In1 O1 2.118(4) . ?
In1 O4 2.145(5) 6_566 ?
In1 O5 2.339(4) . ?
In1 O6 2.208(5) . ?
In1 O7 2.298(4) 4_556 ?
In1 O8 2.341(5) 4_556 ?
In1 C21 2.656(5) 4_556 ?
N1 C11 1.344(9) . ?
N1 C12 1.334(8) . ?
O1 C1 1.284(10) . ?
C1 O2 1.217(10) . ?
C1 C2 1.511(10) . ?
C2 C3 1.375(10) . ?
C2 C7 1.384(11) . ?
C3 H3 0.9500 . ?
C3 C4 1.404(10) . ?
O3 C8 1.217(8) . ?
O4 C8 1.288(8) . ?
C4 C5 1.422(10) . ?
C4 C9 1.474(10) . ?
O5 C14 1.245(9) . ?
C5 C6 1.371(10) . ?
C5 C8 1.484(9) . ?
O6 C14 1.259(9) . ?
C6 H6 0.9500 . ?
C6 C7 1.407(11) . ?
C7 H7 0.9500 . ?
O7 C21 1.268(9) . ?
O8 C21 1.230(9) . ?
C9 C10 1.394(9) . ?
C9 C13 1.364(9) . ?
C10 H10 0.9500 . ?
C10 C11 1.392(11) . ?
C11 H11 0.9500 . ?
C12 H12 0.9500 . ?
C12 C13 1.365(9) . ?
C13 H13 0.9500 . ?
C14 C15 1.475(10) . ?
C15 C16 1.348(11) . ?
C15 C20 1.418(12) . ?
C16 H16 0.9500 . ?
C16 C17 1.463(11) . ?
C17 H17 0.9500 . ?
C17 C18 1.332(11) . ?
C18 C21 1.5108(14) . ?
C18 C19 1.375(13) . ?
C20 H20 0.9500 . ?
C20 C19 1.343(12) . ?
C19 C22 1.694(16) . ?
C19 C22A 1.71(2) . ?
C22 C23 1.3900 . ?
C22 C30 1.3900 . ?
C23 H23 0.9500 . ?
C23 C24 1.3900 . ?
C24 H24 0.9500 . ?
C24 N2 1.3900 . ?
N2 C25 1.3900 . ?
C25 H25 0.9500 . ?
C25 C30 1.3900 . ?
C30 H30 0.9500 . ?
C22A C23A 1.43(2) . ?
C22A C26A 1.40(2) . ?
C23A H23A 0.9500 . ?
C23A C24A 1.42(2) . ?
C24A H24A 0.9500 . ?
C24A N2A 1.37(2) . ?
N2A C25A 1.44(2) . ?
C25A H25A 0.9500 . ?
C25A C26A 1.42(2) . ?
C26A H26A 0.9500 . ?
N3 H3A 0.9100 . ?
N3 H3B 0.9100 . ?
N3 C26 1.460(19) . ?
N3 C27 1.46(3) . ?
C26 H26B 0.9799 . ?
C26 H26C 0.9798 . ?
C26 H26D 0.9800 . ?
C28 H28A 0.9800 . ?
C28 H28B 0.9800 . ?
C28 H28C 0.9800 . ?
C28 N4 1.360(19) . ?
N4 H4A 0.9100 . ?
N4 H4B 0.9100 . ?
N4 C29 1.45(2) . ?
C29 H29A 0.9797 . ?
C29 H29B 0.9800 . ?
C29 H29C 0.9799 . ?
C27 H27A 0.9803 . ?
C27 H27B 0.9801 . ?
C27 H27C 0.9803 . ?

loop_
_geom_torsion_atom_site_label_1
_geom_torsion_atom_site_label_2
_geom_torsion_atom_site_label_3
_geom_torsion_atom_site_label_4
_geom_torsion
_geom_torsion_site_symmetry_1
_geom_torsion_site_symmetry_2
_geom_torsion_site_symmetry_3
_geom_torsion_site_symmetry_4
_geom_torsion_publ_flag
In1 N1 C11 C10 178.9(5) 2_656 . . . ?
In1 N1 C12 C13 -175.5(5) 2_656 . . . ?
In1 O1 C1 O2 24.8(12) . . . . ?
In1 O1 C1 C2 -158.5(5) . . . . ?
In1 O4 C8 O3 -20.3(11) 6_565 . . . ?
In1 O4 C8 C5 159.7(5) 6_565 . . . ?
In1 O5 C14 O6 3.5(8) . . . . ?
In1 O5 C14 C15 -175.1(7) . . . . ?
In1 O6 C14 O5 -3.7(8) . . . . ?
In1 O6 C14 C15 174.9(7) . . . . ?
In1 O7 C21 O8 -4.8(8) 4_546 . . . ?
In1 O7 C21 C18 176.1(7) 4_546 . . . ?
In1 O8 C21 O7 4.8(8) 4_546 . . . ?
In1 O8 C21 C18 -176.2(7) 4_546 . . . ?
N1 C12 C13 C9 -3.9(11) . . . . ?
O1 C1 C2 C3 9.8(11) . . . . ?
O1 C1 C2 C7 -174.5(7) . . . . ?
C1 C2 C3 C4 175.8(7) . . . . ?
C1 C2 C7 C6 -177.2(8) . . . . ?
O2 C1 C2 C3 -173.4(8) . . . . ?
O2 C1 C2 C7 2.3(12) . . . . ?
C2 C3 C4 C5 0.8(10) . . . . ?
C2 C3 C4 C9 -174.8(6) . . . . ?
C3 C2 C7 C6 -1.5(12) . . . . ?
C3 C4 C5 C6 -0.5(10) . . . . ?
C3 C4 C5 C8 173.6(6) . . . . ?
C3 C4 C9 C10 133.3(7) . . . . ?
C3 C4 C9 C13 -44.1(9) . . . . ?
C4 C5 C6 C7 -0.9(12) . . . . ?
C4 C5 C8 O3 -58.3(10) . . . . ?
C4 C5 C8 O4 121.7(8) . . . . ?
C4 C9 C10 C11 -176.7(7) . . . . ?
C4 C9 C13 C12 179.9(6) . . . . ?
O5 C14 C15 C16 -3.5(13) . . . . ?
O5 C14 C15 C20 171.4(8) . . . . ?
C5 C4 C9 C10 -42.1(10) . . . . ?
C5 C4 C9 C13 140.4(7) . . . . ?
C5 C6 C7 C2 1.9(13) . . . . ?
O6 C14 C15 C16 177.9(9) . . . . ?
O6 C14 C15 C20 -7.2(13) . . . . ?
C6 C5 C8 O3 115.8(9) . . . . ?
C6 C5 C8 O4 -64.3(9) . . . . ?
C7 C2 C3 C4 0.2(11) . . . . ?
C8 C5 C6 C7 -175.0(8) . . . . ?
C9 C4 C5 C6 175.1(7) . . . . ?
C9 C4 C5 C8 -10.9(10) . . . . ?
C9 C10 C11 N1 -2.8(11) . . . . ?
C10 C9 C13 C12 2.3(10) . . . . ?
C11 N1 C12 C13 2.0(10) . . . . ?
C12 N1 C11 C10 1.4(10) . . . . ?
C13 C9 C10 C11 0.8(10) . . . . ?
C14 C15 C16 C17 174.2(9) . . . . ?
C14 C15 C20 C19 -178.6(11) . . . . ?
C15 C16 C17 C18 6.0(16) . . . . ?
C15 C20 C19 C18 3(2) . . . . ?
C15 C20 C19 C22 157.1(12) . . . . ?
C15 C20 C19 C22A 178.3(18) . . . . ?
C16 C15 C20 C19 -3.5(17) . . . . ?
C16 C17 C18 C21 177.5(9) . . . . ?
C16 C17 C18 C19 -6.9(17) . . . . ?
C17 C18 C21 O7 25.5(14) . . . . ?
C17 C18 C21 O8 -153.6(9) . . . . ?
C17 C18 C19 C20 3(2) . . . . ?
C17 C18 C19 C22 -149.4(13) . . . . ?
C17 C18 C19 C22A -172(2) . . . . ?
C18 C19 C22 C23 49(2) . . . . ?
C18 C19 C22 C30 -116.8(15) . . . . ?
C18 C19 C22A C23A 53(4) . . . . ?
C18 C19 C22A C26A -154(3) . . . . ?
C20 C15 C16 C17 -0.8(15) . . . . ?
C20 C19 C22 C23 -105.3(17) . . . . ?
C20 C19 C22 C30 89.1(15) . . . . ?
C20 C19 C22A C23A -122(3) . . . . ?
C20 C19 C22A C26A 31(5) . . . . ?
C21 C18 C19 C20 178.3(11) . . . . ?
C21 C18 C19 C22 26.3(18) . . . . ?
C21 C18 C19 C22A 4(3) . . . . ?
C19 C18 C21 O7 -150.2(10) . . . . ?
C19 C18 C21 O8 30.7(14) . . . . ?
C19 C22 C23 C24 -164(2) . . . . ?
C19 C22 C30 C25 166.6(18) . . . . ?
C19 C22A C23A C24A -177(4) . . . . ?
C19 C22A C26A C25A 170(3) . . . . ?
C22 C23 C24 N2 0.0 . . . . ?
C23 C22 C30 C25 0.0 . . . . ?
C23 C24 N2 C25 0.0 . . . . ?
C24 N2 C25 C30 0.0 . . . . ?
N2 C25 C30 C22 0.0 . . . . ?
C30 C22 C23 C24 0.0 . . . . ?
C22A C23A C24A N2A -14(7) . . . . ?
C23A C22A C26A C25A -36(6) . . . . ?
C23A C24A N2A C25A 10(7) . . . . ?
C24A N2A C25A C26A -18(6) . . . . ?
N2A C25A C26A C22A 32(6) . . . . ?
C26A C22A C23A C24A 27(6) . . . . ?

loop_
_platon_squeeze_void_nr
_platon_squeeze_void_average_x
_platon_squeeze_void_average_y
_platon_squeeze_void_average_z
_platon_squeeze_void_volume
_platon_squeeze_void_count_electrons
_platon_squeeze_void_content
1 0.372 -0.022 0.249 5460 1397 ' '

loop_
_twin_individual_id
_twin_individual_mass_fraction_refined
1 0.4344(14)
2 0.5656(14)
